data_2239347
loop_
_publ_author_name
'Sundaresan, C. N.'
'Singh, Dheeraj Kumar'
'Nanubolu, Jagadeesh Babu'

_publ_section_title
;
 2-Thioureido-1<i>H</i>-benzimidazol-3-ium chloride monohydrate
;
_journal_issue 5
_journal_name_full 'Acta Crystallographica Section E'
_journal_page_first o553
_journal_paper_doi 10.1107/S1600536814006837
_journal_volume 70
_journal_year 2014
_chemical_formula_iupac 'C8 H9 N4 S +, Cl +, H2 O'
_chemical_formula_moiety 'C8 H9 N4 S +, Cl +, H2 O'
_chemical_formula_sum 'C8 H11 Cl N4 O S'
_chemical_formula_weight 246.72
_chemical_name_systematic
;
2-Thioureido-1<i>H</i>-benzimidazol-3-ium chloride monohydrate
;
_space_group_IT_number 14
_symmetry_cell_setting monoclinic
_symmetry_space_group_name_Hall '-P 2ybc'
_symmetry_space_group_name_H-M 'P 1 21/c 1'
_atom_sites_solution_hydrogens geom
_atom_sites_solution_primary direct
_atom_sites_solution_secondary difmap
_audit_creation_method SHELXL-97
_cell_angle_alpha 90.00
_cell_angle_beta 109.143(3)
_cell_angle_gamma 90.00
_cell_formula_units_Z 4
_cell_length_a 9.3027(6)
_cell_length_b 8.7038(5)
_cell_length_c 14.5503(8)
_cell_measurement_reflns_used 5220
_cell_measurement_temperature 293(2)
_cell_measurement_theta_max 27.88
_cell_measurement_theta_min 2.32
_cell_volume 1112.97(12)
_computing_cell_refinement 'SAINT (Bruker, 2007)'
_computing_data_collection 'SMART (Bruker, 2007)'
_computing_data_reduction 'SAINT (Bruker, 2007)'
_computing_molecular_graphics
;
ORTEP-3 for Windows (Farrugia, 2012) and Mercury (Macrae <i>et al.</i>,
2008)
;
_computing_publication_material 'publCIF (Westrip, 2010)'
_computing_structure_refinement 'SHELXL97 (Sheldrick, 2008)'
_computing_structure_solution 'SHELXS97 (Sheldrick, 2008)'
_diffrn_ambient_temperature 293(2)
_diffrn_measured_fraction_theta_full 1.000
_diffrn_measured_fraction_theta_max 1.000
_diffrn_measurement_device 'Bruker SMART APEX CCD area-detector'
_diffrn_measurement_device_type 'Bruker SMART APEX CCD area-detector'
_diffrn_measurement_method '\w scans'
_diffrn_radiation_monochromator graphite
_diffrn_radiation_source 'fine-focus sealed tube'
_diffrn_radiation_type MoK\a
_diffrn_radiation_wavelength 0.71073
_diffrn_reflns_av_R_equivalents 0.0213
_diffrn_reflns_av_sigmaI/netI 0.0167
_diffrn_reflns_limit_h_max 11
_diffrn_reflns_limit_h_min -11
_diffrn_reflns_limit_k_max 10
_diffrn_reflns_limit_k_min -10
_diffrn_reflns_limit_l_max 17
_diffrn_reflns_limit_l_min -17
_diffrn_reflns_number 10318
_diffrn_reflns_theta_full 24.99
_diffrn_reflns_theta_max 24.99
_diffrn_reflns_theta_min 2.32
_diffrn_standards_number 0
_exptl_absorpt_coefficient_mu 0.510
_exptl_absorpt_correction_T_max 0.9320
_exptl_absorpt_correction_T_min 0.8497
_exptl_absorpt_correction_type multi-scan
_exptl_absorpt_process_details '(SADABS; Bruker, 2001)'
_exptl_crystal_colour yellow
_exptl_crystal_density_diffrn 1.472
_exptl_crystal_density_method 'not measured'
_exptl_crystal_description block
_exptl_crystal_F_000 512
_exptl_crystal_size_max 0.33
_exptl_crystal_size_mid 0.19
_exptl_crystal_size_min 0.14
_refine_diff_density_max 0.252
_refine_diff_density_min -0.199
_refine_ls_extinction_method none
_refine_ls_goodness_of_fit_ref 1.071
_refine_ls_hydrogen_treatment constr
_refine_ls_matrix_type full
_refine_ls_number_parameters 136
_refine_ls_number_reflns 1958
_refine_ls_number_restraints 0
_refine_ls_restrained_S_all 1.071
_refine_ls_R_factor_all 0.0339
_refine_ls_R_factor_gt 0.0315
_refine_ls_shift/su_max 0.000
_refine_ls_shift/su_mean 0.000
_refine_ls_structure_factor_coef Fsqd
_refine_ls_weighting_details 'calc w=1/[\s^2^(Fo^2^)+(0.0410P)^2^+0.3910P] where P=(Fo^2^+2Fc^2^)/3'
_refine_ls_weighting_scheme calc
_refine_ls_wR_factor_gt 0.0813
_refine_ls_wR_factor_ref 0.0829
_reflns_number_gt 1818
_reflns_number_total 1958
_reflns_threshold_expression I>2sigma(I)
_cod_data_source_file xu5781sup1.cif
_cod_data_source_block I
_cod_original_cell_volume 1112.97(11)
_cod_original_sg_symbol_Hall '-p 2ybc'
_cod_original_sg_symbol_H-M 'P 21/c'
_cod_database_code 2239347
_cod_database_fobs_code 2239347

loop_
_symmetry_equiv_pos_as_xyz
'x, y, z'
'-x, y+1/2, -z+1/2'
'-x, -y, -z'
'x, -y-1/2, z-1/2'

loop_
_atom_site_type_symbol
_atom_site_label
_atom_site_fract_x
_atom_site_fract_y
_atom_site_fract_z
_atom_site_U_iso_or_equiv
_atom_site_adp_type
_atom_site_calc_flag
_atom_site_refinement_flags
_atom_site_occupancy
_atom_site_symmetry_multiplicity
S S1 0.37873(6) -0.13735(5) 0.83964(4) 0.05278(17) Uani d . 1 1
N N1 0.45104(18) 0.12730(17) 0.77931(11) 0.0483(4) Uani d . 1 1
H H1N 0.4545 0.2261 0.7785 0.058 Uiso d R 1 1
H H2N 0.4887 0.0771 0.7417 0.058 Uiso d R 1 1
N N2 0.33167(17) 0.15159(16) 0.89088(10) 0.0415(3) Uani d . 1 1
H H2 0.3490 0.2470 0.8830 0.050 Uiso d R 1 1
N N3 0.25238(15) -0.02567(16) 0.99381(10) 0.0372(3) Uani d . 1 1
H H3N 0.2705 -0.1020 0.9695 0.045 Uiso d R 1 1
N N4 0.22253(15) 0.22080(16) 1.00973(10) 0.0394(3) Uani d . 1 1
H H4N 0.2267 0.3140 0.9987 0.047 Uiso d R 1 1
C C1 0.38850(19) 0.0537(2) 0.83586(12) 0.0383(4) Uani d . 1 1
C C2 0.27105(19) 0.11420(19) 0.96112(12) 0.0366(4) Uani d . 1 1
C C3 0.19110(17) -0.00866(19) 1.06892(11) 0.0348(4) Uani d . 1 1
C C4 0.1550(2) -0.1157(2) 1.12841(13) 0.0421(4) Uani d . 1 1
H H4 0.1668 -0.2207 1.1213 0.051 Uiso calc R 1 1
C C5 0.1006(2) -0.0573(2) 1.19897(14) 0.0475(4) Uani d . 1 1
H H5 0.0780 -0.1248 1.2418 0.057 Uiso calc R 1 1
C C6 0.0785(2) 0.1001(2) 1.20790(14) 0.0487(4) Uani d . 1 1
H H6 0.0397 0.1343 1.2556 0.058 Uiso calc R 1 1
C C7 0.11296(19) 0.2059(2) 1.14772(13) 0.0445(4) Uani d . 1 1
H H7 0.0972 0.3106 1.1531 0.053 Uiso calc R 1 1
C C8 0.17212(18) 0.14874(18) 1.07901(12) 0.0360(4) Uani d . 1 1
O O1 0.44295(16) 0.44905(15) 0.86287(10) 0.0522(3) Uani d . 1 1
H H1O 0.5262 0.4440 0.9042 0.078 Uiso d R 1 1
H H2O 0.3841 0.4980 0.8881 0.078 Uiso d R 1 1
Cl Cl1 0.23786(6) 0.57314(5) 0.98063(4) 0.05321(17) Uani d . 1 1

loop_
_atom_site_aniso_label
_atom_site_aniso_U_11
_atom_site_aniso_U_22
_atom_site_aniso_U_33
_atom_site_aniso_U_12
_atom_site_aniso_U_13
_atom_site_aniso_U_23
S1 0.0756(4) 0.0303(3) 0.0653(3) -0.0048(2) 0.0406(3) -0.0053(2)
N1 0.0621(10) 0.0372(8) 0.0539(9) -0.0004(7) 0.0303(8) 0.0037(7)
N2 0.0569(9) 0.0264(7) 0.0446(8) -0.0004(6) 0.0210(7) 0.0028(6)
N3 0.0462(8) 0.0258(7) 0.0404(7) 0.0011(6) 0.0152(6) -0.0025(6)
N4 0.0479(8) 0.0243(7) 0.0456(8) 0.0015(6) 0.0150(6) 0.0010(6)
C1 0.0400(9) 0.0361(9) 0.0372(8) -0.0004(7) 0.0104(7) 0.0009(7)
C2 0.0411(9) 0.0288(8) 0.0372(8) 0.0000(7) 0.0092(7) 0.0006(7)
C3 0.0347(8) 0.0307(8) 0.0371(8) 0.0004(6) 0.0094(7) -0.0016(7)
C4 0.0455(9) 0.0320(9) 0.0489(10) 0.0001(7) 0.0156(8) 0.0012(7)
C5 0.0490(10) 0.0459(10) 0.0513(11) -0.0029(8) 0.0214(9) 0.0050(8)
C6 0.0484(10) 0.0511(11) 0.0529(11) 0.0017(8) 0.0248(9) -0.0047(9)
C7 0.0445(10) 0.0356(9) 0.0531(10) 0.0049(7) 0.0156(8) -0.0057(8)
C8 0.0358(8) 0.0313(9) 0.0389(9) 0.0001(6) 0.0096(7) 0.0001(7)
O1 0.0616(8) 0.0418(7) 0.0558(8) 0.0010(6) 0.0227(6) -0.0045(6)
Cl1 0.0654(3) 0.0333(3) 0.0646(3) 0.0053(2) 0.0264(2) 0.0047(2)

loop_
_atom_type_symbol
_atom_type_description
_atom_type_scat_dispersion_real
_atom_type_scat_dispersion_imag
_atom_type_scat_source
C C 0.0033 0.0016 'International Tables Vol C Tables 4.2.6.8 and 6.1.1.4'
H H 0.0000 0.0000 'International Tables Vol C Tables 4.2.6.8 and 6.1.1.4'
Cl Cl 0.1484 0.1585 'International Tables Vol C Tables 4.2.6.8 and 6.1.1.4'
N N 0.0061 0.0033 'International Tables Vol C Tables 4.2.6.8 and 6.1.1.4'
O O 0.0106 0.0060 'International Tables Vol C Tables 4.2.6.8 and 6.1.1.4'
S S 0.1246 0.1234 'International Tables Vol C Tables 4.2.6.8 and 6.1.1.4'

loop_
_geom_angle_atom_site_label_1
_geom_angle_atom_site_label_2
_geom_angle_atom_site_label_3
_geom_angle
C1 N1 H1N 121.3
C1 N1 H2N 120.4
H1N N1 H2N 118.4
C2 N2 C1 128.15(14)
C2 N2 H2 118.3
C1 N2 H2 113.1
C2 N3 C3 108.39(14)
C2 N3 H3N 122.0
C3 N3 H3N 129.5
C2 N4 C8 108.90(13)
C2 N4 H4N 122.2
C8 N4 H4N 128.9
N1 C1 N2 113.04(15)
N1 C1 S1 123.02(14)
N2 C1 S1 123.94(13)
N4 C2 N3 109.79(15)
N4 C2 N2 121.94(15)
N3 C2 N2 128.26(15)
C4 C3 C8 121.98(16)
C4 C3 N3 131.46(15)
C8 C3 N3 106.54(14)
C5 C4 C3 116.06(16)
C5 C4 H4 122.0
C3 C4 H4 122.0
C4 C5 C6 122.05(18)
C4 C5 H5 119.0
C6 C5 H5 119.0
C7 C6 C5 121.59(17)
C7 C6 H6 119.2
C5 C6 H6 119.2
C6 C7 C8 116.69(17)
C6 C7 H7 121.7
C8 C7 H7 121.7
C7 C8 N4 132.05(15)
C7 C8 C3 121.58(16)
N4 C8 C3 106.37(14)
H1O O1 H2O 107.1

loop_
_geom_bond_atom_site_label_1
_geom_bond_atom_site_label_2
_geom_bond_distance
S1 C1 1.6673(18)
N1 C1 1.319(2)
N1 H1N 0.8607
N1 H2N 0.8592
N2 C2 1.359(2)
N2 C1 1.387(2)
N2 H2 0.8606
N3 C2 1.339(2)
N3 C3 1.396(2)
N3 H3N 0.7964
N4 C2 1.332(2)
N4 C8 1.393(2)
N4 H4N 0.8304
C3 C4 1.386(2)
C3 C8 1.395(2)
C4 C5 1.382(3)
C4 H4 0.9300
C5 C6 1.397(3)
C5 H5 0.9300
C6 C7 1.379(3)
C6 H6 0.9300
C7 C8 1.382(2)
C7 H7 0.9300
O1 H1O 0.8112
O1 H2O 0.8651

loop_
_geom_hbond_atom_site_label_D
_geom_hbond_atom_site_label_H
_geom_hbond_atom_site_label_A
_geom_hbond_site_symmetry_A
_geom_hbond_distance_DH
_geom_hbond_distance_HA
_geom_hbond_distance_DA
_geom_hbond_angle_DHA
O1 H1O Cl1 3_667 0.81 2.29 3.0991(15) 179.1
O1 H2O Cl1 . 0.87 2.30 3.1443(14) 165.2
N1 H1N O1 . 0.86 2.32 3.064(2) 145.2
N1 H2N O1 2_646 0.86 2.14 3.000(2) 173.6
N2 H2 O1 . 0.86 2.03 2.8667(19) 164.7
N3 H3N S1 . 0.80 2.43 3.0146(14) 130.7
N4 H4N Cl1 . 0.83 2.28 3.1055(15) 175.4

loop_
_geom_torsion_atom_site_label_1
_geom_torsion_atom_site_label_2
_geom_torsion_atom_site_label_3
_geom_torsion_atom_site_label_4
_geom_torsion
C2 N2 C1 N1 -174.63(16)
C2 N2 C1 S1 5.7(3)
C8 N4 C2 N3 1.18(19)
C8 N4 C2 N2 -177.76(15)
C3 N3 C2 N4 -1.16(18)
C3 N3 C2 N2 177.68(16)
C1 N2 C2 N4 178.93(15)
C1 N2 C2 N3 0.2(3)
C2 N3 C3 C4 -177.73(17)
C2 N3 C3 C8 0.69(18)
C8 C3 C4 C5 -0.6(2)
N3 C3 C4 C5 177.59(16)
C3 C4 C5 C6 2.0(3)
C4 C5 C6 C7 -1.3(3)
C5 C6 C7 C8 -0.8(3)
C6 C7 C8 N4 -177.98(17)
C6 C7 C8 C3 2.1(2)
C2 N4 C8 C7 179.38(17)
C2 N4 C8 C3 -0.71(18)
C4 C3 C8 C7 -1.5(3)
N3 C3 C8 C7 179.93(15)
C4 C3 C8 N4 178.62(15)
N3 C3 C8 N4 0.01(17)
